data_7709721
loop_
_publ_author_name
'Kr\"atschmer, Frederic'
'Gui, Xin'
'Gamer, Michael T.'
'Klopper, Wim'
'Roesky, Peter W.'

_publ_section_title
;
 Systematic investigation of the influence of electronic substituents on
 dinuclear gold(i) amidinates: synthesis, characterisation and
 photoluminescence studies
;
_journal_name_full 'Dalton Transactions'
_journal_paper_doi 10.1039/D1DT03795A
_journal_year 2022
_chemical_formula_moiety 'C38 H46 Au2 N4'
_chemical_formula_sum 'C38 H46 Au2 N4'
_chemical_formula_weight 952.72
_space_group_crystal_system monoclinic
_space_group_IT_number 15
_space_group_name_Hall '-C 2yc'
_space_group_name_H-M_alt 'C 1 2/c 1'
_atom_sites_solution_hydrogens geom
_atom_sites_solution_primary dual
_audit_creation_date 2021-02-15
_audit_creation_method
;
Olex2 1.2
(compiled 2018.05.29 svn.r3508 for OlexSys, GUI svn.r5506)
;
_audit_update_record
;
2021-11-08 deposited with the CCDC.	2022-02-25 downloaded from the CCDC.
;
_cell_angle_alpha 90
_cell_angle_beta 120.173(19)
_cell_angle_gamma 90
_cell_formula_units_Z 4
_cell_length_a 21.050(3)
_cell_length_b 11.1793(13)
_cell_length_c 17.033(3)
_cell_measurement_reflns_used 18437
_cell_measurement_temperature 150
_cell_measurement_theta_max 29.56
_cell_measurement_theta_min 1.95
_cell_volume 3465.2(11)
_computing_molecular_graphics 'Olex2 (Dolomanov et al., 2009)'
_computing_publication_material 'Olex2 (Dolomanov et al., 2009)'
_computing_structure_refinement 'ShelXL (Sheldrick, 2015)'
_computing_structure_solution 'ShelXT (Sheldrick, 2015)'
_diffrn_ambient_temperature 150
_diffrn_detector 'image plate (34cm diameter)'
_diffrn_detector_area_resol_mean 6.67
_diffrn_detector_type 'STOE image plate'
_diffrn_measured_fraction_theta_full 1.000
_diffrn_measured_fraction_theta_max 0.997
_diffrn_measurement_device 'two-circle goniometer'
_diffrn_measurement_device_type 'STOE IPDS 2'
_diffrn_measurement_method '\w scans'
_diffrn_radiation_collimation '0.5mm monocapillary'
_diffrn_radiation_monochromator 'plane graphite'
_diffrn_radiation_type MoK\a
_diffrn_radiation_wavelength 0.71073
_diffrn_reflns_av_R_equivalents 0.0310
_diffrn_reflns_av_unetI/netI 0.0311
_diffrn_reflns_Laue_measured_fraction_full 1.000
_diffrn_reflns_Laue_measured_fraction_max 0.997
_diffrn_reflns_limit_h_max 29
_diffrn_reflns_limit_h_min -28
_diffrn_reflns_limit_k_max 15
_diffrn_reflns_limit_k_min -15
_diffrn_reflns_limit_l_max 23
_diffrn_reflns_limit_l_min -23
_diffrn_reflns_number 12658
_diffrn_reflns_point_group_measured_fraction_full 1.000
_diffrn_reflns_point_group_measured_fraction_max 0.997
_diffrn_reflns_theta_full 25.242
_diffrn_reflns_theta_max 29.474
_diffrn_reflns_theta_min 2.138
_diffrn_source 'sealed tube, 12x0.4mm long-fine focus'
_exptl_absorpt_coefficient_mu 8.489
_exptl_absorpt_correction_T_max 0.3099
_exptl_absorpt_correction_T_min 0.1034
_exptl_absorpt_correction_type multi-scan
_exptl_absorpt_process_details
;
STOE X-Red32, absorption correction by Gaussian integration, analogous to
P. Coppens, "The Evaluation of Absorption and Extinction in Single-Crystal
Structure Analysis", published in: F. R. Ahmed (Editor), "Crystallographic
Computing", Munksgaard, Copenhagen (1970), 255 - 270.
Afterwards scaling of reflection intensities was performed within STOE LANA.
J. Koziskova, F. Hahn, J. Richter, J. Kozisek, "Comparison of different
absorption corrections on the model structure of tetrakis(\m~2~-acetato)-
diaqua-di-copper(II)", Acta Chimica Slovaca, vol. 9, no. 2, 2016, pp. 136 - 140.
;
_exptl_crystal_colour orangish
_exptl_crystal_colour_modifier orangish
_exptl_crystal_density_diffrn 1.826
_exptl_crystal_description plate
_exptl_crystal_F_000 1840
_exptl_crystal_size_max 0.34
_exptl_crystal_size_mid 0.251
_exptl_crystal_size_min 0.151
_refine_diff_density_max 1.231
_refine_diff_density_min -1.695
_refine_diff_density_rms 0.171
_refine_ls_extinction_method none
_refine_ls_goodness_of_fit_ref 1.042
_refine_ls_hydrogen_treatment constr
_refine_ls_matrix_type full
_refine_ls_number_parameters 205
_refine_ls_number_reflns 4809
_refine_ls_number_restraints 0
_refine_ls_restrained_S_all 1.042
_refine_ls_R_factor_all 0.0361
_refine_ls_R_factor_gt 0.0287
_refine_ls_shift/su_max 0.002
_refine_ls_shift/su_mean 0.000
_refine_ls_structure_factor_coef Fsqd
_refine_ls_weighting_details 'w=1/[\s^2^(Fo^2^)+(0.0469P)^2^+3.1696P] where P=(Fo^2^+2Fc^2^)/3'
_refine_ls_weighting_scheme calc
_refine_ls_wR_factor_gt 0.0705
_refine_ls_wR_factor_ref 0.0731
_reflns_Friedel_coverage 0.000
_reflns_number_gt 4130
_reflns_number_total 4809
_reflns_threshold_expression 'I > 2\s(I)'
_cod_data_source_file d1dt03795a2.cif
_cod_data_source_block fk024c2c
_cod_original_cell_volume 3465.2(10)
_cod_database_code 7709721
_shelx_shelxl_version_number 2018/3
_shelx_space_group_comment
;
The symmetry employed for this shelxl refinement is uniquely defined
by the following loop, which should always be used as a source of
symmetry information in preference to the above space-group names.
They are only intended as comments.
;
_shelx_estimated_absorpt_t_max 0.360
_shelx_estimated_absorpt_t_min 0.160
_olex2_refinement_description
;
1. Fixed Uiso
 At 1.2 times of:
  All C(H) groups
 At 1.5 times of:
  All C(H,H,H) groups
2.a Aromatic/amide H refined with riding coordinates:
 C1(H1), C4(H4), C6(H6), C13(H13), C15(H15)
2.b Idealised Me refined as rotating group:
 C8(H8A,H8B,H8C), C9(H9A,H9B,H9C), C10(H10A,H10B,H10C), C17(H17A,H17B,H17C),
 C18(H18A,H18B,H18C), C19(H19A,H19B,H19C)
;
_olex2_submission_special_instructions 'No special instructions were received'

loop_
_space_group_symop_operation_xyz
'x, y, z'
'-x, y, -z+1/2'
'x+1/2, y+1/2, z'
'-x+1/2, y+1/2, -z+1/2'
'-x, -y, -z'
'x, -y, z-1/2'
'-x+1/2, -y+1/2, -z'
'x+1/2, -y+1/2, z-1/2'

loop_
_atom_site_label
_atom_site_type_symbol
_atom_site_fract_x
_atom_site_fract_y
_atom_site_fract_z
_atom_site_U_iso_or_equiv
_atom_site_adp_type
_atom_site_occupancy
_atom_site_site_symmetry_order
_atom_site_calc_flag
_atom_site_refinement_flags_posn
_atom_site_refinement_flags_adp
_atom_site_refinement_flags_occupancy
_atom_site_disorder_assembly
_atom_site_disorder_group
Au Au 0.72877(2) 0.33196(2) 0.54160(2) 0.02051(6) Uani 1 1 d . . . . .
N1 N 0.64553(17) 0.3665(3) 0.41441(19) 0.0216(6) Uani 1 1 d . . . . .
N2 N 0.68216(16) 0.2249(3) 0.34199(19) 0.0223(6) Uani 1 1 d . . . . .
C1 C 0.6389(2) 0.3082(3) 0.3425(2) 0.0214(7) Uani 1 1 d . . . . .
H1 H 0.598181 0.329522 0.285293 0.026 Uiso 1 1 calc R . . . .
C2 C 0.58510(19) 0.4415(3) 0.3989(2) 0.0210(7) Uani 1 1 d . . . . .
C3 C 0.5892(2) 0.5646(3) 0.3902(3) 0.0261(8) Uani 1 1 d . . . . .
C4 C 0.5295(2) 0.6346(4) 0.3754(3) 0.0300(8) Uani 1 1 d . . . . .
H4 H 0.531101 0.718292 0.366920 0.036 Uiso 1 1 calc R . . . .
C5 C 0.4680(2) 0.5862(3) 0.3727(3) 0.0279(8) Uani 1 1 d . . . . .
C6 C 0.4664(2) 0.4648(3) 0.3850(3) 0.0265(8) Uani 1 1 d . . . . .
H6 H 0.425015 0.430689 0.384812 0.032 Uiso 1 1 calc R . . . .
C7 C 0.5242(2) 0.3907(3) 0.3977(2) 0.0237(7) Uani 1 1 d . . . . .
C8 C 0.6570(3) 0.6197(4) 0.3951(4) 0.0421(11) Uani 1 1 d . . . . .
H8A H 0.699529 0.606830 0.455753 0.063 Uiso 1 1 calc GR . . . .
H8B H 0.649210 0.705701 0.382950 0.063 Uiso 1 1 calc GR . . . .
H8C H 0.666074 0.582075 0.349616 0.063 Uiso 1 1 calc GR . . . .
C9 C 0.4037(3) 0.6641(4) 0.3552(4) 0.0422(11) Uani 1 1 d . . . . .
H9A H 0.419694 0.747635 0.368544 0.063 Uiso 1 1 calc GR . . . .
H9B H 0.384495 0.638451 0.394408 0.063 Uiso 1 1 calc GR . . . .
H9C H 0.364978 0.656809 0.291471 0.063 Uiso 1 1 calc GR . . . .
C10 C 0.5213(2) 0.2580(4) 0.4106(3) 0.0340(9) Uani 1 1 d . . . . .
H10A H 0.513074 0.216024 0.355753 0.051 Uiso 1 1 calc GR . . . .
H10B H 0.481046 0.240038 0.421930 0.051 Uiso 1 1 calc GR . . . .
H10C H 0.567938 0.231591 0.462544 0.051 Uiso 1 1 calc GR . . . .
C11 C 0.6668(2) 0.1806(3) 0.2542(2) 0.0197(7) Uani 1 1 d . . . . .
C12 C 0.69110(19) 0.2464(3) 0.2041(2) 0.0217(7) Uani 1 1 d . . . . .
C13 C 0.6761(2) 0.2013(4) 0.1201(3) 0.0242(7) Uani 1 1 d . . . . .
H13 H 0.692205 0.244954 0.085456 0.029 Uiso 1 1 calc R . . . .
C14 C 0.6383(2) 0.0945(3) 0.0855(2) 0.0237(7) Uani 1 1 d . . . . .
C15 C 0.6149(2) 0.0334(3) 0.1367(2) 0.0205(7) Uani 1 1 d . . . . .
H15 H 0.588329 -0.038878 0.113159 0.025 Uiso 1 1 calc R . . . .
C16 C 0.62860(19) 0.0731(3) 0.2215(2) 0.0188(6) Uani 1 1 d . . . . .
C17 C 0.7334(2) 0.3613(4) 0.2406(3) 0.0324(9) Uani 1 1 d . . . . .
H17A H 0.745899 0.394114 0.196710 0.049 Uiso 1 1 calc GR . . . .
H17B H 0.778620 0.345354 0.298159 0.049 Uiso 1 1 calc GR . . . .
H17C H 0.703239 0.419074 0.250722 0.049 Uiso 1 1 calc GR . . . .
C18 C 0.6239(3) 0.0463(4) -0.0041(3) 0.0358(10) Uani 1 1 d . . . . .
H18A H 0.631536 0.109770 -0.038185 0.054 Uiso 1 1 calc GR . . . .
H18B H 0.573156 0.017545 -0.038765 0.054 Uiso 1 1 calc GR . . . .
H18C H 0.657723 -0.019995 0.006204 0.054 Uiso 1 1 calc GR . . . .
C19 C 0.6043(2) 0.0031(4) 0.2765(3) 0.0319(8) Uani 1 1 d . . . . .
H19A H 0.575276 -0.065845 0.241218 0.048 Uiso 1 1 calc GR . . . .
H19B H 0.574303 0.054118 0.291869 0.048 Uiso 1 1 calc GR . . . .
H19C H 0.647537 -0.024770 0.332367 0.048 Uiso 1 1 calc GR . . . .

loop_
_atom_site_aniso_label
_atom_site_aniso_U_11
_atom_site_aniso_U_22
_atom_site_aniso_U_33
_atom_site_aniso_U_23
_atom_site_aniso_U_13
_atom_site_aniso_U_12
Au 0.01892(8) 0.02644(8) 0.01255(7) -0.00386(4) 0.00522(6) 0.00641(5)
N1 0.0206(13) 0.0268(15) 0.0127(13) -0.0032(11) 0.0050(11) 0.0070(12)
N2 0.0191(13) 0.0299(16) 0.0115(13) -0.0035(11) 0.0028(11) 0.0060(12)
C1 0.0202(16) 0.0244(17) 0.0132(15) -0.0017(12) 0.0037(13) 0.0026(13)
C2 0.0198(16) 0.0241(16) 0.0131(15) -0.0013(12) 0.0038(13) 0.0075(13)
C3 0.0312(19) 0.0245(18) 0.0267(19) -0.0026(14) 0.0176(17) 0.0029(15)
C4 0.042(2) 0.0215(17) 0.0279(19) 0.0018(15) 0.0183(18) 0.0075(16)
C5 0.0310(19) 0.0261(18) 0.0226(18) -0.0034(14) 0.0105(16) 0.0101(15)
C6 0.0195(16) 0.0273(18) 0.0273(19) -0.0060(14) 0.0077(15) 0.0025(14)
C7 0.0207(16) 0.0218(17) 0.0200(16) -0.0069(13) 0.0040(14) 0.0011(13)
C8 0.042(3) 0.037(2) 0.056(3) 0.003(2) 0.032(2) -0.003(2)
C9 0.035(2) 0.040(3) 0.046(3) -0.0043(19) 0.017(2) 0.0162(19)
C10 0.0260(19) 0.0227(18) 0.044(2) -0.0051(16) 0.0105(18) -0.0010(15)
C11 0.0201(15) 0.0261(17) 0.0101(14) -0.0012(12) 0.0055(13) 0.0064(13)
C12 0.0181(15) 0.0242(17) 0.0226(17) -0.0059(13) 0.0101(14) -0.0015(13)
C13 0.0272(18) 0.0273(17) 0.0233(17) -0.0009(14) 0.0166(15) 0.0013(14)
C14 0.0307(18) 0.0227(16) 0.0192(16) -0.0006(13) 0.0136(15) 0.0069(14)
C15 0.0267(17) 0.0161(15) 0.0167(15) -0.0009(11) 0.0094(14) 0.0021(13)
C16 0.0236(16) 0.0183(15) 0.0156(15) 0.0019(11) 0.0107(13) 0.0049(12)
C17 0.030(2) 0.0296(19) 0.036(2) -0.0083(17) 0.0159(18) -0.0078(16)
C18 0.058(3) 0.034(2) 0.0225(19) -0.0051(16) 0.025(2) 0.002(2)
C19 0.046(2) 0.0303(19) 0.0261(18) 0.0033(16) 0.0233(17) 0.0020(19)

loop_
_atom_type_symbol
_atom_type_description
_atom_type_scat_dispersion_real
_atom_type_scat_dispersion_imag
_atom_type_scat_source
C C 0.0033 0.0016 'International Tables Vol C Tables 4.2.6.8 and 6.1.1.4'
H H 0.0000 0.0000 'International Tables Vol C Tables 4.2.6.8 and 6.1.1.4'
Au Au -2.0133 8.8022 'International Tables Vol C Tables 4.2.6.8 and 6.1.1.4'
N N 0.0061 0.0033 'International Tables Vol C Tables 4.2.6.8 and 6.1.1.4'

loop_
_geom_angle_atom_site_label_1
_geom_angle_atom_site_label_2
_geom_angle_atom_site_label_3
_geom_angle
_geom_angle_site_symmetry_1
_geom_angle_site_symmetry_3
_geom_angle_publ_flag
N1 Au Au 84.58(8) . 7_656 ?
N1 Au N2 169.66(12) . 7_656 ?
N2 Au Au 85.08(8) 7_656 7_656 ?
C1 N1 Au 121.7(2) . . ?
C1 N1 C2 116.4(3) . . ?
C2 N1 Au 121.3(2) . . ?
C1 N2 Au 121.4(2) . 7_656 ?
C1 N2 C11 117.1(3) . . ?
C11 N2 Au 121.3(2) . 7_656 ?
N1 C1 H1 116.4 . . ?
N2 C1 N1 127.2(3) . . ?
N2 C1 H1 116.4 . . ?
C3 C2 N1 120.0(4) . . ?
C3 C2 C7 120.5(3) . . ?
C7 C2 N1 119.3(3) . . ?
C2 C3 C4 118.4(4) . . ?
C2 C3 C8 120.2(4) . . ?
C4 C3 C8 121.4(4) . . ?
C3 C4 H4 118.9 . . ?
C5 C4 C3 122.1(4) . . ?
C5 C4 H4 118.9 . . ?
C4 C5 C9 120.9(4) . . ?
C6 C5 C4 118.4(3) . . ?
C6 C5 C9 120.7(4) . . ?
C5 C6 H6 119.2 . . ?
C5 C6 C7 121.5(4) . . ?
C7 C6 H6 119.2 . . ?
C2 C7 C6 119.0(3) . . ?
C2 C7 C10 120.3(3) . . ?
C6 C7 C10 120.8(3) . . ?
C3 C8 H8A 109.5 . . ?
C3 C8 H8B 109.5 . . ?
C3 C8 H8C 109.5 . . ?
H8A C8 H8B 109.5 . . ?
H8A C8 H8C 109.5 . . ?
H8B C8 H8C 109.5 . . ?
C5 C9 H9A 109.5 . . ?
C5 C9 H9B 109.5 . . ?
C5 C9 H9C 109.5 . . ?
H9A C9 H9B 109.5 . . ?
H9A C9 H9C 109.5 . . ?
H9B C9 H9C 109.5 . . ?
C7 C10 H10A 109.5 . . ?
C7 C10 H10B 109.5 . . ?
C7 C10 H10C 109.5 . . ?
H10A C10 H10B 109.5 . . ?
H10A C10 H10C 109.5 . . ?
H10B C10 H10C 109.5 . . ?
C12 C11 N2 119.2(3) . . ?
C16 C11 N2 119.4(3) . . ?
C16 C11 C12 121.4(3) . . ?
C11 C12 C17 121.0(3) . . ?
C13 C12 C11 118.0(3) . . ?
C13 C12 C17 120.9(4) . . ?
C12 C13 H13 118.9 . . ?
C14 C13 C12 122.1(3) . . ?
C14 C13 H13 118.9 . . ?
C13 C14 C18 121.4(4) . . ?
C15 C14 C13 117.8(3) . . ?
C15 C14 C18 120.8(4) . . ?
C14 C15 H15 118.5 . . ?
C14 C15 C16 123.0(3) . . ?
C16 C15 H15 118.5 . . ?
C11 C16 C15 117.6(3) . . ?
C11 C16 C19 120.7(3) . . ?
C15 C16 C19 121.7(3) . . ?
C12 C17 H17A 109.5 . . ?
C12 C17 H17B 109.5 . . ?
C12 C17 H17C 109.5 . . ?
H17A C17 H17B 109.5 . . ?
H17A C17 H17C 109.5 . . ?
H17B C17 H17C 109.5 . . ?
C14 C18 H18A 109.5 . . ?
C14 C18 H18B 109.5 . . ?
C14 C18 H18C 109.5 . . ?
H18A C18 H18B 109.5 . . ?
H18A C18 H18C 109.5 . . ?
H18B C18 H18C 109.5 . . ?
C16 C19 H19A 109.5 . . ?
C16 C19 H19B 109.5 . . ?
C16 C19 H19C 109.5 . . ?
H19A C19 H19B 109.5 . . ?
H19A C19 H19C 109.5 . . ?
H19B C19 H19C 109.5 . . ?

loop_
_geom_bond_atom_site_label_1
_geom_bond_atom_site_label_2
_geom_bond_distance
_geom_bond_site_symmetry_2
_geom_bond_publ_flag
Au Au 2.7277(4) 7_656 ?
Au N1 2.024(3) . ?
Au N2 2.028(3) 7_656 ?
N1 C1 1.331(4) . ?
N1 C2 1.432(4) . ?
N2 C1 1.306(5) . ?
N2 C11 1.448(4) . ?
C1 H1 0.9500 . ?
C2 C3 1.392(5) . ?
C2 C7 1.392(5) . ?
C3 C4 1.392(6) . ?
C3 C8 1.517(6) . ?
C4 H4 0.9500 . ?
C4 C5 1.382(6) . ?
C5 C6 1.376(6) . ?
C5 C9 1.510(6) . ?
C6 H6 0.9500 . ?
C6 C7 1.396(5) . ?
C7 C10 1.505(6) . ?
C8 H8A 0.9800 . ?
C8 H8B 0.9800 . ?
C8 H8C 0.9800 . ?
C9 H9A 0.9800 . ?
C9 H9B 0.9800 . ?
C9 H9C 0.9800 . ?
C10 H10A 0.9800 . ?
C10 H10B 0.9800 . ?
C10 H10C 0.9800 . ?
C11 C12 1.405(5) . ?
C11 C16 1.396(5) . ?
C12 C13 1.395(5) . ?
C12 C17 1.507(5) . ?
C13 H13 0.9500 . ?
C13 C14 1.390(5) . ?
C14 C15 1.379(5) . ?
C14 C18 1.498(5) . ?
C15 H15 0.9500 . ?
C15 C16 1.397(5) . ?
C16 C19 1.492(5) . ?
C17 H17A 0.9800 . ?
C17 H17B 0.9800 . ?
C17 H17C 0.9800 . ?
C18 H18A 0.9800 . ?
C18 H18B 0.9800 . ?
C18 H18C 0.9800 . ?
C19 H19A 0.9800 . ?
C19 H19B 0.9800 . ?
C19 H19C 0.9800 . ?
